data_1546218
loop_
_publ_author_name
'Barve, Indrajeet J.'
'Thikekar, Tushar Ulhas'
'Sun, Chung-Ming'

_publ_section_title
;
 Silver(I)-Catalyzed Regioselective Synthesis of Triazole
 Fused-1,5-Benzoxazocinones.
;
_journal_issue 9
_journal_name_full 'Organic letters'
_journal_page_first 2370
_journal_page_last 2373
_journal_paper_doi 10.1021/acs.orglett.7b00907
_journal_volume 19
_journal_year 2017
_chemical_absolute_configuration rm
_chemical_formula_sum 'C23 H15 N3 O2'
_chemical_formula_weight 365.38
_space_group_crystal_system tetragonal
_space_group_IT_number 114
_space_group_name_Hall 'P -4 2n'
_space_group_name_H-M_alt 'P -4 21 c'
_symmetry_space_group_name_Hall 'P -4 2n'
_symmetry_space_group_name_H-M 'P -4 21 c'
_atom_sites_solution_hydrogens geom
_audit_creation_method SHELXL-2014/6
_cell_angle_alpha 90
_cell_angle_beta 90
_cell_angle_gamma 90
_cell_formula_units_Z 8
_cell_length_a 21.6276(14)
_cell_length_b 21.6276(14)
_cell_length_c 8.1936(6)
_cell_measurement_reflns_used 4280
_cell_measurement_temperature 100(2)
_cell_measurement_theta_max 23.2252
_cell_measurement_theta_min 2.4858
_cell_volume 3832.6(4)
_computing_cell_refinement 'SAINT V8.34A (Bruker AXS Inc., 2013)'
_computing_data_collection 'APEX2 (Bruker AXS, 2010)'
_computing_data_reduction 'SAINT V8.34A (Bruker AXS Inc., 2013)'
_computing_molecular_graphics 'SHELXTL (Sheldrick, 2008)'
_computing_publication_material SHELXTL
_computing_structure_refinement 'SHELXL-2014/6 (Sheldrick, 2014)'
_diffrn_ambient_temperature 100(2)
_diffrn_detector_area_resol_mean 8.3333
_diffrn_measured_fraction_theta_full 0.985
_diffrn_measured_fraction_theta_max 0.977
_diffrn_measurement_device_type 'Bruker APEX-II CCD'
_diffrn_measurement_method '\f and \w scans'
_diffrn_radiation_type MoK\a
_diffrn_radiation_wavelength 0.71073
_diffrn_reflns_av_R_equivalents 0.0787
_diffrn_reflns_av_unetI/netI 0.0745
_diffrn_reflns_Laue_measured_fraction_full 0.985
_diffrn_reflns_Laue_measured_fraction_max 0.977
_diffrn_reflns_limit_h_max 26
_diffrn_reflns_limit_h_min -26
_diffrn_reflns_limit_k_max 26
_diffrn_reflns_limit_k_min -26
_diffrn_reflns_limit_l_max 9
_diffrn_reflns_limit_l_min -9
_diffrn_reflns_number 24797
_diffrn_reflns_point_group_measured_fraction_full 0.988
_diffrn_reflns_point_group_measured_fraction_max 0.980
_diffrn_reflns_theta_full 25.242
_diffrn_reflns_theta_max 26.411
_diffrn_reflns_theta_min 1.332
_exptl_absorpt_coefficient_mu 0.083
_exptl_absorpt_correction_T_max 0.9485
_exptl_absorpt_correction_T_min 0.7895
_exptl_absorpt_correction_type multi-scan
_exptl_absorpt_process_details 'SADABS V2014/4 (Bruker AXS Inc.)'
_exptl_crystal_colour Yellow
_exptl_crystal_density_diffrn 1.266
_exptl_crystal_density_meas ?
_exptl_crystal_density_method 'not measured'
_exptl_crystal_description Columnar
_exptl_crystal_F_000 1520
_exptl_crystal_size_max 0.15
_exptl_crystal_size_mid 0.07
_exptl_crystal_size_min 0.07
_refine_diff_density_max 0.703
_refine_diff_density_min -0.548
_refine_diff_density_rms 0.174
_refine_ls_abs_structure_details
;
 Refined as an inversion twin.
;
_refine_ls_abs_structure_Flack 0(5)
_refine_ls_extinction_coef 0.116(14)
_refine_ls_extinction_expression Fc^*^=kFc[1+0.001xFc^2^\l^3^/sin(2\q)]^-1/4^
_refine_ls_extinction_method SHELXL
_refine_ls_goodness_of_fit_ref 1.053
_refine_ls_hydrogen_treatment constr
_refine_ls_matrix_type full
_refine_ls_number_parameters 255
_refine_ls_number_reflns 3828
_refine_ls_number_restraints 0
_refine_ls_restrained_S_all 1.053
_refine_ls_R_factor_all 0.1274
_refine_ls_R_factor_gt 0.0981
_refine_ls_shift/su_max 0.002
_refine_ls_shift/su_mean 0.000
_refine_ls_structure_factor_coef Fsqd
_refine_ls_weighting_details 'w=1/[\s^2^(Fo^2^)+(0.1709P)^2^] where P=(Fo^2^+2Fc^2^)/3'
_refine_ls_weighting_scheme calc
_refine_ls_wR_factor_gt 0.2457
_refine_ls_wR_factor_ref 0.2641
_reflns_Friedel_coverage 0.779
_reflns_Friedel_fraction_full 0.991
_reflns_Friedel_fraction_max 0.984
_reflns_number_gt 2409
_reflns_number_total 3828
_reflns_threshold_expression 'I > 2\s(I)'
_cod_data_source_file ol7b00907_si_002.cif
_cod_data_source_block 150925lts
_cod_depositor_comments
;
The following automatic conversions were performed:

'_chemical_absolute_configuration' value 'RM' changed to 'rm'
according to
/home/data/users/saulius/crontab/automatic-downloads/current/ACS/lib/dictionaries/cif_core.dic
dictionary named 'cif_core.dic' version 2.4.2 from 2011-04-26.

'_exptl_crystal_density_meas' value 'not measured' was changed to '?'
- the value is perceived as not measured.

Automatic conversion script
Id: cif_fix_values 4973 2017-02-22 13:04:09Z antanas 
;
_cod_original_cell_volume 3832.6(6)
_cod_database_code 1546218
_shelx_space_group_comment
;
The symmetry employed for this shelxl refinement is uniquely defined
by the following loop, which should always be used as a source of
symmetry information in preference to the above space-group names.
They are only intended as comments.
;
_shelxl_version_number 2014/6

loop_
_space_group_symop_operation_xyz
'x, y, z'
'-x, -y, z'
'y, -x, -z'
'-y, x, -z'
'-x+1/2, y+1/2, -z+1/2'
'x+1/2, -y+1/2, -z+1/2'
'-y+1/2, -x+1/2, z+1/2'
'y+1/2, x+1/2, z+1/2'

loop_
_atom_site_label
_atom_site_type_symbol
_atom_site_fract_x
_atom_site_fract_y
_atom_site_fract_z
_atom_site_U_iso_or_equiv
_atom_site_adp_type
_atom_site_occupancy
_atom_site_site_symmetry_order
_atom_site_calc_flag
_atom_site_refinement_flags_posn
_atom_site_refinement_flags_adp
C1 C 0.5670(3) 0.1670(3) 0.3509(10) 0.0431(18) Uani 1 1 d . .
C2 C 0.6261(3) 0.1432(3) 0.3417(11) 0.049(2) Uani 1 1 d . .
C3 C 0.6829(3) 0.1645(3) 0.4236(10) 0.0437(18) Uani 1 1 d . .
C4 C 0.6873(3) 0.2237(3) 0.4863(11) 0.052(2) Uani 1 1 d . .
H4 H 0.6536 0.2516 0.4756 0.063 Uiso 1 1 calc R U
C5 C 0.7404(3) 0.2421(3) 0.5642(12) 0.060(2) Uani 1 1 d . .
H5 H 0.7427 0.2824 0.6102 0.072 Uiso 1 1 calc R U
C6 C 0.7910(3) 0.2026(4) 0.5766(12) 0.061(2) Uani 1 1 d . .
H6 H 0.8279 0.2162 0.6281 0.073 Uiso 1 1 calc R U
C7 C 0.7872(3) 0.1436(3) 0.5137(12) 0.060(2) Uani 1 1 d . .
H7 H 0.8211 0.1160 0.5246 0.072 Uiso 1 1 calc R U
C8 C 0.7335(3) 0.1244(3) 0.4338(12) 0.055(2) Uani 1 1 d . .
H8 H 0.7313 0.0843 0.3866 0.066 Uiso 1 1 calc R U
C9 C 0.5361(3) 0.2147(3) 0.4427(12) 0.048(2) Uani 1 1 d . .
H9 H 0.5415 0.2154 0.5578 0.058 Uiso 1 1 calc R U
C10 C 0.5006(3) 0.2577(3) 0.3751(10) 0.0411(18) Uani 1 1 d . .
C11 C 0.4619(3) 0.3042(3) 0.4584(13) 0.048(2) Uani 1 1 d . .
C12 C 0.4645(3) 0.3118(3) 0.6264(13) 0.053(2) Uani 1 1 d . .
H12 H 0.4932 0.2877 0.6870 0.064 Uiso 1 1 calc R U
C13 C 0.4263(3) 0.3538(3) 0.7109(13) 0.061(3) Uani 1 1 d . .
H13 H 0.4278 0.3580 0.8262 0.073 Uiso 1 1 calc R U
C14 C 0.3849(3) 0.3900(3) 0.6118(17) 0.070(3) Uani 1 1 d . .
H14 H 0.3591 0.4198 0.6626 0.084 Uiso 1 1 calc R U
C15 C 0.3818(3) 0.3822(3) 0.4445(14) 0.060(2) Uani 1 1 d . .
H15 H 0.3535 0.4062 0.3821 0.072 Uiso 1 1 calc R U
C16 C 0.4198(3) 0.3395(3) 0.3677(13) 0.058(2) Uani 1 1 d . .
H16 H 0.4173 0.3342 0.2528 0.069 Uiso 1 1 calc R U
C17 C 0.4651(3) 0.2341(3) 0.1028(12) 0.0444(19) Uani 1 1 d . .
C18 C 0.4342(3) 0.1756(3) 0.1664(10) 0.0439(18) Uani 1 1 d . .
C19 C 0.3713(3) 0.1705(3) 0.1462(11) 0.050(2) Uani 1 1 d . .
H19 H 0.3484 0.2044 0.1041 0.060 Uiso 1 1 calc R U
C20 C 0.3415(3) 0.1173(3) 0.1858(11) 0.051(2) Uani 1 1 d . .
H20 H 0.2979 0.1147 0.1722 0.062 Uiso 1 1 calc R U
C21 C 0.3736(3) 0.0668(3) 0.2459(11) 0.056(2) Uani 1 1 d . .
H21 H 0.3526 0.0295 0.2719 0.067 Uiso 1 1 calc R U
C22 C 0.4376(3) 0.0719(3) 0.2674(11) 0.056(2) Uani 1 1 d . .
H22 H 0.4605 0.0377 0.3081 0.067 Uiso 1 1 calc R U
C23 C 0.4674(3) 0.1258(3) 0.2301(10) 0.0441(18) Uani 1 1 d . .
N1 N 0.5328(2) 0.1279(2) 0.2468(9) 0.0485(17) Uani 1 1 d . .
N2 N 0.5683(2) 0.0831(2) 0.1853(9) 0.0476(17) Uani 1 1 d . .
N3 N 0.6257(2) 0.0930(2) 0.2457(9) 0.0488(18) Uani 1 1 d . .
O1 O 0.5025(2) 0.2657(2) 0.2027(7) 0.0497(15) Uani 1 1 d . .
O2 O 0.4583(2) 0.2517(2) -0.0323(9) 0.0610(16) Uani 1 1 d . .

loop_
_atom_site_aniso_label
_atom_site_aniso_U_11
_atom_site_aniso_U_22
_atom_site_aniso_U_33
_atom_site_aniso_U_23
_atom_site_aniso_U_13
_atom_site_aniso_U_12
C1 0.033(3) 0.029(3) 0.067(5) 0.005(3) 0.004(3) -0.004(3)
C2 0.029(3) 0.021(3) 0.097(7) 0.014(3) 0.000(4) -0.002(2)
C3 0.035(3) 0.031(3) 0.066(5) 0.004(3) -0.004(3) -0.001(3)
C4 0.034(3) 0.027(3) 0.097(7) 0.010(3) 0.006(4) -0.004(3)
C5 0.035(4) 0.031(3) 0.114(7) 0.011(4) 0.007(4) -0.009(3)
C6 0.036(4) 0.056(5) 0.090(7) 0.015(4) -0.007(4) -0.011(3)
C7 0.028(3) 0.039(4) 0.114(8) 0.011(4) -0.002(4) 0.000(3)
C8 0.036(4) 0.034(3) 0.095(7) 0.011(4) 0.003(4) -0.003(3)
C9 0.021(3) 0.023(3) 0.100(7) -0.003(3) 0.004(3) 0.000(2)
C10 0.020(3) 0.028(3) 0.075(6) -0.003(3) -0.002(3) -0.004(2)
C11 0.026(3) 0.019(3) 0.099(8) 0.008(3) -0.004(4) -0.004(2)
C12 0.022(3) 0.028(3) 0.109(8) 0.020(4) 0.008(4) 0.009(2)
C13 0.038(4) 0.022(3) 0.124(8) 0.003(4) 0.016(4) -0.001(3)
C14 0.023(3) 0.027(3) 0.160(11) 0.010(5) 0.009(5) 0.012(3)
C15 0.045(4) 0.046(4) 0.089(8) -0.006(5) -0.003(4) 0.011(3)
C16 0.027(3) 0.035(3) 0.111(8) -0.001(4) -0.003(4) 0.008(3)
C17 0.021(3) 0.033(3) 0.078(6) 0.005(4) -0.001(3) -0.002(2)
C18 0.033(3) 0.033(3) 0.066(6) -0.005(3) 0.000(3) -0.004(3)
C19 0.037(3) 0.037(3) 0.077(6) -0.004(4) -0.004(3) 0.004(3)
C20 0.029(3) 0.052(4) 0.072(6) -0.013(4) -0.005(3) -0.007(3)
C21 0.038(4) 0.029(3) 0.101(7) -0.010(4) 0.010(4) -0.006(3)
C22 0.039(4) 0.021(3) 0.108(7) -0.006(4) 0.006(4) 0.004(2)
C23 0.034(3) 0.036(3) 0.063(5) -0.012(3) 0.002(3) 0.008(3)
N1 0.033(3) 0.021(2) 0.092(5) -0.005(3) -0.002(3) -0.001(2)
N2 0.028(3) 0.022(2) 0.094(5) 0.002(3) 0.006(3) 0.0026(19)
N3 0.029(3) 0.020(2) 0.098(5) 0.004(3) 0.002(3) 0.0006(19)
O1 0.034(2) 0.033(2) 0.082(5) 0.001(2) 0.003(3) -0.0054(19)
O2 0.049(3) 0.047(3) 0.087(5) 0.011(3) 0.000(3) -0.004(2)

loop_
_atom_type_symbol
_atom_type_description
_atom_type_scat_dispersion_real
_atom_type_scat_dispersion_imag
_atom_type_scat_source
C C 0.0033 0.0016 'International Tables Vol C Tables 4.2.6.8 and 6.1.1.4'
H H 0.0000 0.0000 'International Tables Vol C Tables 4.2.6.8 and 6.1.1.4'
N N 0.0061 0.0033 'International Tables Vol C Tables 4.2.6.8 and 6.1.1.4'
O O 0.0106 0.0060 'International Tables Vol C Tables 4.2.6.8 and 6.1.1.4'

loop_
_geom_angle_atom_site_label_1
_geom_angle_atom_site_label_2
_geom_angle_atom_site_label_3
_geom_angle
C2 C1 N1 103.2(6)
C2 C1 C9 136.5(7)
N1 C1 C9 120.1(5)
N3 C2 C1 109.2(6)
N3 C2 C3 121.8(5)
C1 C2 C3 129.0(7)
C4 C3 C8 119.9(6)
C4 C3 C2 121.1(6)
C8 C3 C2 119.0(6)
C5 C4 C3 119.9(6)
C5 C4 H4 120.0
C3 C4 H4 120.0
C4 C5 C6 120.9(7)
C4 C5 H5 119.6
C6 C5 H5 119.6
C7 C6 C5 119.6(7)
C7 C6 H6 120.2
C5 C6 H6 120.2
C6 C7 C8 120.1(6)
C6 C7 H7 120.0
C8 C7 H7 120.0
C7 C8 C3 119.6(7)
C7 C8 H8 120.2
C3 C8 H8 120.2
C10 C9 C1 123.5(8)
C10 C9 H9 118.3
C1 C9 H9 118.3
C9 C10 O1 118.9(6)
C9 C10 C11 127.8(8)
O1 C10 C11 113.1(6)
C12 C11 C16 119.2(7)
C12 C11 C10 121.1(6)
C16 C11 C10 119.7(8)
C11 C12 C13 122.7(7)
C11 C12 H12 118.7
C13 C12 H12 118.7
C12 C13 C14 116.0(10)
C12 C13 H13 122.0
C14 C13 H13 122.0
C15 C14 C13 121.6(8)
C15 C14 H14 119.2
C13 C14 H14 119.2
C14 C15 C16 120.1(8)
C14 C15 H15 120.0
C16 C15 H15 120.0
C15 C16 C11 120.5(9)
C15 C16 H16 119.7
C11 C16 H16 119.7
O2 C17 O1 119.0(6)
O2 C17 C18 122.3(7)
O1 C17 C18 118.6(7)
C19 C18 C23 119.4(6)
C19 C18 C17 117.4(6)
C23 C18 C17 123.0(6)
C20 C19 C18 120.6(7)
C20 C19 H19 119.7
C18 C19 H19 119.7
C19 C20 C21 121.0(6)
C19 C20 H20 119.5
C21 C20 H20 119.5
C20 C21 C22 118.6(6)
C20 C21 H21 120.7
C22 C21 H21 120.7
C23 C22 C21 120.3(6)
C23 C22 H22 119.8
C21 C22 H22 119.8
C22 C23 C18 120.0(6)
C22 C23 N1 118.3(6)
C18 C23 N1 121.5(6)
N2 N1 C1 111.3(5)
N2 N1 C23 120.8(5)
C1 N1 C23 126.7(6)
N1 N2 N3 106.0(5)
C2 N3 N2 110.4(5)
C17 O1 C10 121.9(6)

loop_
_geom_bond_atom_site_label_1
_geom_bond_atom_site_label_2
_geom_bond_distance
C1 C2 1.381(8)
C1 N1 1.410(9)
C1 C9 1.441(10)
C2 N3 1.341(10)
C2 C3 1.473(9)
C3 C4 1.382(9)
C3 C8 1.399(9)
C4 C5 1.374(10)
C4 H4 0.9500
C5 C6 1.392(10)
C5 H5 0.9500
C6 C7 1.379(11)
C6 H6 0.9500
C7 C8 1.397(11)
C7 H7 0.9500
C8 H8 0.9500
C9 C10 1.327(9)
C9 H9 0.9500
C10 O1 1.423(9)
C10 C11 1.476(10)
C11 C12 1.388(12)
C11 C16 1.402(10)
C12 C13 1.409(11)
C12 H12 0.9500
C13 C14 1.440(12)
C13 H13 0.9500
C14 C15 1.382(14)
C14 H14 0.9500
C15 C16 1.388(11)
C15 H15 0.9500
C16 H16 0.9500
C17 O2 1.179(10)
C17 O1 1.338(9)
C17 C18 1.523(9)
C18 C19 1.377(9)
C18 C23 1.395(9)
C19 C20 1.357(9)
C19 H19 0.9500
C20 C21 1.385(11)
C20 H20 0.9500
C21 C22 1.401(10)
C21 H21 0.9500
C22 C23 1.366(9)
C22 H22 0.9500
C23 N1 1.423(8)
N1 N2 1.335(7)
N2 N3 1.353(7)
